data_1533947
loop_
_publ_author_name
'Panahandeh, A.'
'Jung, W.'

_publ_section_title
;
 The oxidation of heterogeneous Tl/Ni/P alloys - preparation and crystal
 structures of the thallium nickel phosphates Tl Ni4 (P O4)3, Tl4 Ni7 (P
 O4)6 and Tl2 Ni4 (P2 O7) (P O4)2
;
_journal_name_full 'Zeitschrift fuer Anorganische und Allgemeine Chemie'
_journal_page_first 1651
_journal_page_last 1660
_journal_volume 629
_journal_year 2003
_chemical_formula_sum 'Ni4 O12 P3 Tl'
_chemical_name_systematic 'Tl Ni4 (P O4)3'
_space_group_IT_number 36
_symmetry_space_group_name_Hall 'C 2c -2'
_symmetry_space_group_name_H-M 'C m c 21'
_cell_angle_alpha 90
_cell_angle_beta 90
_cell_angle_gamma 90
_cell_formula_units_Z 4
_cell_length_a 6.441
_cell_length_b 16.41
_cell_length_c 9.624
_cell_volume 1017.226
_citation_journal_id_ASTM ZAACAB
_cod_data_source_file Panahandeh_ZAACAB_2003_1061.cif
_cod_data_source_block Ni4O12P3Tl1
_cod_original_formula_sum 'Ni4 O12 P3 Tl1'
_cod_database_code 1533947

loop_
_symmetry_equiv_pos_as_xyz
x,y,z
-x,-y,z+1/2
-x,y,z
x,-y,z+1/2
x+1/2,y+1/2,z
-x+1/2,-y+1/2,z+1/2
-x+1/2,y+1/2,z
x+1/2,-y+1/2,z+1/2

loop_
_atom_site_label
_atom_site_type_symbol
_atom_site_fract_x
_atom_site_fract_y
_atom_site_fract_z
_atom_site_occupancy
_atom_site_U_iso_or_equiv
O1 O-2 0.5 0.2376 0.873 1 0.0
O5 O-2 0.188 0.4184 0.4546 1 0.0
O3 O-2 0 0.5536 0.4785 1 0.0
Ni3 Ni+2 0.2481 0.29746 0.5041 1 0.0
P1 P+5 0 0.4635 0.5166 1 0.0
Tl1 Tl+1 0 0.025 0.53082 1 0.0
O4 O-2 0.697 0.3664 0.8352 1 0.0
O6 O-2 0 0.47 0.6757 1 0.0
O8 O-2 0 0.296 0.6472 1 0.0
P3 P+5 0.5 0.32 0.7937 1 0.0
Ni2 Ni+2 0 0.3784 0.8112 1 0.0
P2 P+5 0 0.2081 0.71 1 0.0
Ni1 Ni+2 0 0.3884 0.2257 1 0.0
O9 O-2 0.195 0.1678 0.6567 1 0.0
O7 O-2 0 0.2203 0.871 1 0.0
O2 O-2 0 0.1951 0.1356 1 0.0
